data_7212812
loop_
_publ_author_name
'Adams, Christopher J.'
'Real, Jos\'e Antonio'
'Waddington, Rachel E.'

_publ_section_title
;
 The two-dimensional iron(ii)--thiocyanate--4,4&#x2032;-bipyridine
 coordination network
;
_journal_issue 11
_journal_name_full CrystEngComm
_journal_page_first 3547
_journal_paper_doi 10.1039/c0ce00149j
_journal_volume 12
_journal_year 2010
_chemical_formula_sum 'C25 H26 Fe N8 O5 S2'
_chemical_formula_weight 640.49
_chemical_name_systematic
;
?
;
_space_group_IT_number 15
_symmetry_cell_setting monoclinic
_symmetry_space_group_name_Hall '-C 2yc'
_symmetry_space_group_name_H-M 'C 1 2/c 1'
_atom_sites_solution_hydrogens geom
_atom_sites_solution_primary direct
_atom_sites_solution_secondary difmap
_audit_creation_method SHELXL-97
_cell_angle_alpha 90.00
_cell_angle_beta 120.210(2)
_cell_angle_gamma 90.00
_cell_formula_units_Z 4
_cell_length_a 16.4191(6)
_cell_length_b 16.3755(6)
_cell_length_c 12.5505(4)
_cell_measurement_reflns_used 5503
_cell_measurement_temperature 200(2)
_cell_measurement_theta_max 27.48
_cell_measurement_theta_min 2.49
_cell_volume 2916.17(19)
_computing_cell_refinement 'Bruker SMART'
_computing_data_collection 'Bruker SMART'
_computing_data_reduction 'Bruker SAINT'
_computing_molecular_graphics 'Bruker SHELXTL'
_computing_publication_material 'Bruker SHELXTL'
_computing_structure_refinement 'SHELXL-97 (Sheldrick, 1997)'
_computing_structure_solution 'SHELXS-97 (Sheldrick, 1990)'
_diffrn_ambient_temperature 200(2)
_diffrn_measured_fraction_theta_full 0.998
_diffrn_measured_fraction_theta_max 0.998
_diffrn_measurement_device_type 'CCD area detector'
_diffrn_measurement_method 'phi and omega scans'
_diffrn_radiation_monochromator graphite
_diffrn_radiation_source 'fine-focus sealed tube'
_diffrn_radiation_type MoK\a
_diffrn_radiation_wavelength 0.71073
_diffrn_reflns_av_R_equivalents 0.0217
_diffrn_reflns_av_sigmaI/netI 0.0205
_diffrn_reflns_limit_h_max 21
_diffrn_reflns_limit_h_min -13
_diffrn_reflns_limit_k_max 21
_diffrn_reflns_limit_k_min -21
_diffrn_reflns_limit_l_max 16
_diffrn_reflns_limit_l_min -16
_diffrn_reflns_number 12669
_diffrn_reflns_theta_full 27.49
_diffrn_reflns_theta_max 27.49
_diffrn_reflns_theta_min 1.90
_exptl_absorpt_coefficient_mu 0.710
_exptl_absorpt_correction_T_max 0.75
_exptl_absorpt_correction_T_min 0.68
_exptl_absorpt_correction_type multi-scan
_exptl_absorpt_process_details SADABS
_exptl_crystal_colour orange
_exptl_crystal_density_diffrn 1.450
_exptl_crystal_density_meas ?
_exptl_crystal_density_method 'not measured'
_exptl_crystal_description Prism
_exptl_crystal_F_000 1312
_exptl_crystal_size_max 0.20
_exptl_crystal_size_mid 0.20
_exptl_crystal_size_min 0.20
_refine_diff_density_max 0.895
_refine_diff_density_min -0.376
_refine_diff_density_rms 0.069
_refine_ls_extinction_method none
_refine_ls_goodness_of_fit_ref 1.038
_refine_ls_hydrogen_treatment constr
_refine_ls_matrix_type full
_refine_ls_number_parameters 193
_refine_ls_number_reflns 3346
_refine_ls_number_restraints 0
_refine_ls_restrained_S_all 1.038
_refine_ls_R_factor_all 0.0447
_refine_ls_R_factor_gt 0.0400
_refine_ls_shift/su_max 0.000
_refine_ls_shift/su_mean 0.000
_refine_ls_structure_factor_coef Fsqd
_refine_ls_weighting_details 'calc w=1/[\s^2^(Fo^2^)+(0.0605P)^2^+6.0500P] where P=(Fo^2^+2Fc^2^)/3'
_refine_ls_weighting_scheme calc
_refine_ls_wR_factor_gt 0.1127
_refine_ls_wR_factor_ref 0.1163
_reflns_number_gt 2965
_reflns_number_total 3346
_reflns_threshold_expression >2sigma(I)
_cod_data_source_file c0ce00149j.txt
_cod_data_source_block 1-2nitromethane-1methanol
_cod_depositor_comments
;
The following automatic conversions were performed:

'_symmetry_cell_setting' value 'Monoclinic' changed to 'monoclinic'
according to /home/saulius/struct/CIF-dictionaries/cif_core.dic
dictionary named 'cif_core.dic' version 2.4.2 from 2011-04-26.

Automatic conversion script
Id: cif_fix_values 1891 2012-01-12 08:04:46Z andrius 

The following automatic conversions were performed:

'_exptl_crystal_density_meas' value 'not measured' was changed to '?'
- the value is perceived as not measured.

Automatic conversion script
Id: cif_fix_values 3008 2015-01-20 13:52:24Z robertas 
;
_cod_original_cell_volume 2916.17(18)
_cod_original_sg_symbol_H-M C2/c
_cod_database_code 7212812

loop_
_symmetry_equiv_pos_as_xyz
'x, y, z'
'-x, y, -z+1/2'
'x+1/2, y+1/2, z'
'-x+1/2, y+1/2, -z+1/2'
'-x, -y, -z'
'x, -y, z-1/2'
'-x+1/2, -y+1/2, -z'
'x+1/2, -y+1/2, z-1/2'

loop_
_atom_site_label
_atom_site_type_symbol
_atom_site_fract_x
_atom_site_fract_y
_atom_site_fract_z
_atom_site_U_iso_or_equiv
_atom_site_adp_type
_atom_site_occupancy
_atom_site_symmetry_multiplicity
_atom_site_calc_flag
_atom_site_refinement_flags
Fe1 Fe 0.5000 0.26792(2) 0.2500 0.01592(13) Uani 1 2 d S
N1 N 0.42307(13) 0.27294(10) 0.05424(17) 0.0233(4) Uani 1 1 d .
C1 C 0.39999(14) 0.27384(12) -0.0497(2) 0.0217(4) Uani 1 1 d .
S1 S 0.36772(5) 0.27417(5) -0.19556(6) 0.04289(19) Uani 1 1 d .
N3 N 0.40734(11) 0.16796(10) 0.25398(16) 0.0206(3) Uani 1 1 d .
C3 C 0.41946(15) 0.13361(14) 0.3583(2) 0.0283(5) Uani 1 1 d .
H3A H 0.4704 0.1521 0.4346 0.034 Uiso 1 1 calc R
C4 C 0.36192(16) 0.07284(14) 0.3607(2) 0.0291(5) Uani 1 1 d .
H4A H 0.3745 0.0497 0.4369 0.035 Uiso 1 1 calc R
C5 C 0.28547(14) 0.04583(12) 0.2507(2) 0.0233(4) Uani 1 1 d .
C6 C 0.27308(15) 0.08000(14) 0.1420(2) 0.0272(4) Uani 1 1 d .
H6A H 0.2226 0.0627 0.0645 0.033 Uiso 1 1 calc R
C7 C 0.33511(15) 0.13953(13) 0.1481(2) 0.0257(4) Uani 1 1 d .
H7A H 0.3260 0.1616 0.0729 0.031 Uiso 1 1 calc R
N4 N 0.09519(11) -0.13522(10) 0.24738(15) 0.0204(3) Uani 1 1 d .
C8 C 0.18887(14) -0.14352(13) 0.3181(2) 0.0243(4) Uani 1 1 d .
H8A H 0.2128 -0.1909 0.3681 0.029 Uiso 1 1 calc R
C9 C 0.25261(14) -0.08633(13) 0.3218(2) 0.0258(4) Uani 1 1 d .
H9A H 0.3184 -0.0948 0.3736 0.031 Uiso 1 1 calc R
C10 C 0.21949(14) -0.01676(12) 0.24922(19) 0.0228(4) Uani 1 1 d .
C11 C 0.12191(15) -0.00779(13) 0.1750(2) 0.0262(4) Uani 1 1 d .
H11A H 0.0961 0.0387 0.1235 0.031 Uiso 1 1 calc R
C12 C 0.06336(14) -0.06786(13) 0.1777(2) 0.0246(4) Uani 1 1 d .
H12A H -0.0028 -0.0608 0.1275 0.029 Uiso 1 1 calc R
C100 C 0.3654(2) 0.3019(2) 0.5104(3) 0.0536(7) Uani 1 1 d .
H10A H 0.3379 0.2570 0.5334 0.080 Uiso 1 1 calc R
H10B H 0.4342 0.3011 0.5635 0.080 Uiso 1 1 calc R
H10C H 0.3489 0.2956 0.4242 0.080 Uiso 1 1 calc R
N100 N 0.32853(18) 0.38016(16) 0.5257(2) 0.0465(6) Uani 1 1 d .
O100 O 0.3827(2) 0.43695(16) 0.5747(2) 0.0751(8) Uani 1 1 d .
O101 O 0.24484(18) 0.38455(18) 0.4866(3) 0.0786(8) Uani 1 1 d .
O200 O 0.0000 0.4351(5) 0.2500 0.136(2) Uani 1 2 d S
C200 C 0.0176(5) 0.3975(4) 0.1566(5) 0.0522(15) Uani 0.50 1 d P
H20A H 0.0641 0.3537 0.1947 0.078 Uiso 0.50 1 calc PR
H20B H 0.0418 0.4390 0.1233 0.078 Uiso 0.50 1 calc PR
H20C H -0.0413 0.3750 0.0897 0.078 Uiso 0.50 1 calc PR

loop_
_atom_site_aniso_label
_atom_site_aniso_U_11
_atom_site_aniso_U_22
_atom_site_aniso_U_33
_atom_site_aniso_U_23
_atom_site_aniso_U_13
_atom_site_aniso_U_12
Fe1 0.0148(2) 0.0144(2) 0.0200(2) 0.000 0.00981(16) 0.000
N1 0.0223(8) 0.0223(9) 0.0255(9) 0.0021(7) 0.0123(7) 0.0014(7)
C1 0.0198(9) 0.0188(9) 0.0273(10) 0.0010(8) 0.0124(8) -0.0008(7)
S1 0.0527(4) 0.0521(4) 0.0254(3) -0.0022(3) 0.0208(3) -0.0069(3)
N3 0.0187(8) 0.0182(8) 0.0268(9) 0.0002(7) 0.0129(7) -0.0019(6)
C3 0.0252(10) 0.0309(11) 0.0255(10) -0.0012(9) 0.0103(9) -0.0099(9)
C4 0.0302(11) 0.0313(11) 0.0252(10) 0.0031(9) 0.0136(9) -0.0087(9)
C5 0.0218(9) 0.0197(9) 0.0307(11) -0.0003(8) 0.0149(9) -0.0036(8)
C6 0.0258(10) 0.0272(11) 0.0256(10) -0.0011(8) 0.0106(9) -0.0085(8)
C7 0.0277(10) 0.0255(10) 0.0247(10) 0.0004(8) 0.0137(9) -0.0067(8)
N4 0.0193(8) 0.0188(8) 0.0246(8) -0.0005(6) 0.0121(7) -0.0032(6)
C8 0.0206(9) 0.0209(9) 0.0293(10) 0.0048(8) 0.0110(8) -0.0015(8)
C9 0.0179(9) 0.0264(10) 0.0304(11) 0.0041(8) 0.0102(8) -0.0028(8)
C10 0.0232(10) 0.0210(9) 0.0270(10) -0.0013(8) 0.0148(8) -0.0054(8)
C11 0.0236(10) 0.0218(10) 0.0314(11) 0.0057(8) 0.0125(9) -0.0007(8)
C12 0.0196(9) 0.0229(10) 0.0306(10) 0.0028(8) 0.0122(8) -0.0008(8)
C100 0.0531(18) 0.0559(18) 0.064(2) 0.0022(16) 0.0383(16) 0.0049(15)
N100 0.0558(15) 0.0497(14) 0.0440(13) 0.0071(11) 0.0326(12) 0.0012(12)
O100 0.100(2) 0.0588(15) 0.0615(15) -0.0081(12) 0.0373(15) -0.0234(15)
O101 0.0631(16) 0.0774(17) 0.112(2) 0.0159(17) 0.0566(17) 0.0180(14)
O200 0.108(4) 0.162(6) 0.144(5) 0.000 0.069(4) 0.000
C200 0.059(4) 0.057(4) 0.033(3) 0.003(3) 0.018(3) 0.022(3)

loop_
_atom_type_symbol
_atom_type_description
_atom_type_scat_dispersion_real
_atom_type_scat_dispersion_imag
_atom_type_scat_source
C C 0.0033 0.0016 'International Tables Vol C Tables 4.2.6.8 and 6.1.1.4'
H H 0.0000 0.0000 'International Tables Vol C Tables 4.2.6.8 and 6.1.1.4'
N N 0.0061 0.0033 'International Tables Vol C Tables 4.2.6.8 and 6.1.1.4'
O O 0.0106 0.0060 'International Tables Vol C Tables 4.2.6.8 and 6.1.1.4'
S S 0.1246 0.1234 'International Tables Vol C Tables 4.2.6.8 and 6.1.1.4'
Fe Fe 0.3463 0.8444 'International Tables Vol C Tables 4.2.6.8 and 6.1.1.4'

loop_
_geom_angle_atom_site_label_1
_geom_angle_atom_site_label_2
_geom_angle_atom_site_label_3
_geom_angle
_geom_angle_site_symmetry_1
_geom_angle_site_symmetry_3
N1 Fe1 N1 175.57(9) . 2_655
N1 Fe1 N4 88.64(6) . 4
N1 Fe1 N4 88.22(6) 2_655 4
N1 Fe1 N4 88.21(6) . 3
N1 Fe1 N4 88.64(6) 2_655 3
N4 Fe1 N4 89.77(9) 4 3
N1 Fe1 N3 92.21(6) . .
N1 Fe1 N3 91.01(6) 2_655 .
N4 Fe1 N3 91.73(6) 4 .
N4 Fe1 N3 178.45(6) 3 .
N1 Fe1 N3 91.01(6) . 2_655
N1 Fe1 N3 92.21(6) 2_655 2_655
N4 Fe1 N3 178.45(6) 4 2_655
N4 Fe1 N3 91.73(6) 3 2_655
N3 Fe1 N3 86.77(8) . 2_655
C1 N1 Fe1 165.38(16) . .
N1 C1 S1 179.4(2) . .
C7 N3 C3 116.27(17) . .
C7 N3 Fe1 120.02(13) . .
C3 N3 Fe1 123.71(14) . .
N3 C3 C4 123.6(2) . .
C3 C4 C5 119.5(2) . .
C4 C5 C6 117.34(19) . .
C4 C5 C10 121.34(19) . .
C6 C5 C10 121.32(19) . .
C7 C6 C5 119.2(2) . .
N3 C7 C6 123.9(2) . .
C12 N4 C8 117.15(17) . .
C12 N4 Fe1 123.17(13) . 3_445
C8 N4 Fe1 119.68(13) . 3_445
N4 C8 C9 123.25(19) . .
C10 C9 C8 119.50(19) . .
C9 C10 C11 117.56(18) . .
C9 C10 C5 121.08(19) . .
C11 C10 C5 121.35(19) . .
C12 C11 C10 119.03(19) . .
N4 C12 C11 123.51(19) . .
O101 N100 O100 123.6(3) . .
O101 N100 C100 117.3(3) . .
O100 N100 C100 119.1(3) . .
C200 O200 C200 130.7(8) 2 .

loop_
_geom_bond_atom_site_label_1
_geom_bond_atom_site_label_2
_geom_bond_distance
_geom_bond_site_symmetry_2
Fe1 N1 2.1250(18) .
Fe1 N1 2.1250(18) 2_655
Fe1 N4 2.2387(16) 4
Fe1 N4 2.2387(16) 3
Fe1 N3 2.2523(16) .
Fe1 N3 2.2523(16) 2_655
N1 C1 1.161(3) .
C1 S1 1.630(2) .
N3 C7 1.343(3) .
N3 C3 1.345(3) .
C3 C4 1.383(3) .
C4 C5 1.391(3) .
C5 C6 1.391(3) .
C5 C10 1.485(3) .
C6 C7 1.384(3) .
N4 C12 1.340(3) .
N4 C8 1.341(3) .
N4 Fe1 2.2387(16) 3_445
C8 C9 1.388(3) .
C9 C10 1.387(3) .
C10 C11 1.398(3) .
C11 C12 1.388(3) .
C100 N100 1.471(4) .
N100 O101 1.206(3) .
N100 O100 1.218(3) .
O200 C200 1.476(6) 2
O200 C200 1.476(6) .

loop_
_geom_torsion_atom_site_label_1
_geom_torsion_atom_site_label_2
_geom_torsion_atom_site_label_3
_geom_torsion_atom_site_label_4
_geom_torsion
_geom_torsion_site_symmetry_1
N1 Fe1 N1 C1 95.6(6) 2_655
N4 Fe1 N1 C1 140.5(6) 4
N4 Fe1 N1 C1 50.7(6) 3
N3 Fe1 N1 C1 -127.8(6) .
N3 Fe1 N1 C1 -41.0(6) 2_655
Fe1 N1 C1 S1 77(20) .
N1 Fe1 N3 C7 -0.73(16) .
N1 Fe1 N3 C7 176.22(16) 2_655
N4 Fe1 N3 C7 87.98(16) 4
N4 Fe1 N3 C7 -107(2) 3
N3 Fe1 N3 C7 -91.62(16) 2_655
N1 Fe1 N3 C3 179.38(17) .
N1 Fe1 N3 C3 -3.66(17) 2_655
N4 Fe1 N3 C3 -91.91(17) 4
N4 Fe1 N3 C3 73(2) 3
N3 Fe1 N3 C3 88.50(17) 2_655
C7 N3 C3 C4 -0.6(3) .
Fe1 N3 C3 C4 179.30(18) .
N3 C3 C4 C5 -1.5(4) .
C3 C4 C5 C6 2.4(3) .
C3 C4 C5 C10 -177.4(2) .
C4 C5 C6 C7 -1.3(3) .
C10 C5 C6 C7 178.5(2) .
C3 N3 C7 C6 1.8(3) .
Fe1 N3 C7 C6 -178.10(17) .
C5 C6 C7 N3 -0.9(4) .
C12 N4 C8 C9 0.0(3) .
Fe1 N4 C8 C9 -179.98(17) 3_445
N4 C8 C9 C10 -0.2(3) .
C8 C9 C10 C11 0.1(3) .
C8 C9 C10 C5 180.0(2) .
C4 C5 C10 C9 -44.8(3) .
C6 C5 C10 C9 135.4(2) .
C4 C5 C10 C11 135.1(2) .
C6 C5 C10 C11 -44.7(3) .
C9 C10 C11 C12 0.3(3) .
C5 C10 C11 C12 -179.6(2) .
C8 N4 C12 C11 0.4(3) .
Fe1 N4 C12 C11 -179.61(16) 3_445
C10 C11 C12 N4 -0.6(3) .
